data_4086452
loop_
_publ_author_name
'Seow, Celestine'
'Xi, Hong-Wei'
'Li, Yongxin'
'So, Cheuk-Wai'

_publ_section_title
;
 Synthesis of a Germylidenide Anion from the C--C Bond Activation of a
 Bis(germylene)
;
_journal_issue 8
_journal_name_full Organometallics
_journal_page_first 1060
_journal_paper_doi 10.1021/acs.organomet.5b01001
_journal_volume 35
_journal_year 2016
_chemical_absolute_configuration ad
_chemical_formula_sum 'C32 H46 Ge2 N4'
_chemical_formula_weight 631.91
_space_group_crystal_system orthorhombic
_space_group_IT_number 19
_space_group_name_Hall 'P 2ac 2ab'
_space_group_name_H-M_alt 'P 21 21 21'
_symmetry_space_group_name_Hall 'P 2ac 2ab'
_symmetry_space_group_name_H-M 'P 21 21 21'
_atom_sites_solution_hydrogens geom
_cell_angle_alpha 90
_cell_angle_beta 90
_cell_angle_gamma 90
_cell_formula_units_Z 4
_cell_length_a 8.5992(6)
_cell_length_b 18.2258(12)
_cell_length_c 20.4920(14)
_cell_measurement_reflns_used 920
_cell_measurement_temperature 103.(2)
_cell_measurement_theta_max 33.2787
_cell_measurement_theta_min 0.3456
_cell_volume 3211.7(4)
_computing_cell_refinement 'APEX3 v2015.9-0 (Bruker AXS)'
_computing_data_collection 'APEX3 (Bruker AXS Inc., 2015)'
_computing_data_reduction 'SAINT (Bruker AXS Inc., 2014)'
_computing_molecular_graphics 'XP (Bruker AXS Inc., 2015)'
_computing_publication_material 'APEX3 (Bruker AXS Inc., 2015)'
_computing_structure_refinement 'SHELXL-2014/7 (Sheldrick, 2014)'
_computing_structure_solution 'SHELXT (Bruker AXS Inc., 2015)'
_diffrn_ambient_temperature 103.(2)
_diffrn_detector_area_resol_mean 8.3333
_diffrn_measured_fraction_theta_full 0.996
_diffrn_measured_fraction_theta_max 0.996
_diffrn_measurement_device_type 'CCD area detector'
_diffrn_measurement_method 'phi and omega scans'
_diffrn_radiation_monochromator graphite
_diffrn_radiation_type MoK\a
_diffrn_radiation_wavelength 0.71073
_diffrn_reflns_av_R_equivalents 0.0444
_diffrn_reflns_av_unetI/netI 0.0642
_diffrn_reflns_limit_h_max 12
_diffrn_reflns_limit_h_min -6
_diffrn_reflns_limit_k_max 26
_diffrn_reflns_limit_k_min -26
_diffrn_reflns_limit_l_max 29
_diffrn_reflns_limit_l_min -29
_diffrn_reflns_number 26890
_diffrn_reflns_theta_full 31.11
_diffrn_reflns_theta_max 31.11
_diffrn_reflns_theta_min 2.80
_diffrn_source 'fine-focus sealed tube'
_diffrn_source_type 'Bruker KappaCCD'
_exptl_absorpt_coefficient_mu 1.897
_exptl_absorpt_correction_T_max 0.70
_exptl_absorpt_correction_T_min 0.54
_exptl_absorpt_correction_type multi-scan
_exptl_absorpt_process_details
;
SADABS-2014/5 - Bruker AXS area detector scaling and absorption correction
;
_exptl_crystal_colour colourless
_exptl_crystal_density_diffrn 1.307
_exptl_crystal_density_method 'not measured'
_exptl_crystal_description block
_exptl_crystal_F_000 1320
_exptl_crystal_size_max 0.420
_exptl_crystal_size_mid 0.220
_exptl_crystal_size_min 0.200
_refine_diff_density_max 0.589
_refine_diff_density_min -0.339
_refine_ls_abs_structure_details
;

Refined as an inversion twin.
;
_refine_ls_abs_structure_Flack 0.129(9)
_refine_ls_extinction_method none
_refine_ls_goodness_of_fit_ref 0.991
_refine_ls_hydrogen_treatment constr
_refine_ls_matrix_type full
_refine_ls_number_parameters 356
_refine_ls_number_reflns 10261
_refine_ls_number_restraints 0
_refine_ls_restrained_S_all 0.991
_refine_ls_R_factor_all 0.0494
_refine_ls_R_factor_gt 0.0353
_refine_ls_shift/su_max 0.002
_refine_ls_shift/su_mean 0.000
_refine_ls_structure_factor_coef Fsqd
_refine_ls_weighting_details 'w=1/[\s^2^(Fo^2^)+(0.0258P)^2^] where P=(Fo^2^+2Fc^2^)/3'
_refine_ls_weighting_scheme calc
_refine_ls_wR_factor_gt 0.0646
_refine_ls_wR_factor_ref 0.0684
_reflns_number_gt 8637
_reflns_number_total 10261
_reflns_threshold_expression 'I > 2\s(I)'
_cod_data_source_file om5b01001_si_002.cif
_cod_data_source_block scw985
_cod_depositor_comments
;
The following automatic conversions were performed:

'_exptl_absorpt_correction_type' value 'Multi-Scan' changed to
'multi-scan' according to
/usr/data/users/saulius/crontab/automatic-downloads/rss-feeds/ACS/lib/dictionaries/cif_core.dic
dictionary named 'cif_core.dic' version 2.4.2 from 2011-04-26.

Automatic conversion script
Id: cif_fix_values 4268 2015-11-12 08:31:59Z antanas 

 Adding full bibliography for 4086452--4086454.cif.
;
_cod_database_code 4086452

loop_
_space_group_symop_operation_xyz
'x, y, z'
'-x+1/2, -y, z+1/2'
'-x, y+1/2, -z+1/2'
'x+1/2, -y+1/2, -z'

loop_
_atom_site_type_symbol
_atom_site_label
_atom_site_fract_x
_atom_site_fract_y
_atom_site_fract_z
_atom_site_U_iso_or_equiv
_atom_site_adp_type
_atom_site_calc_flag
_atom_site_refinement_flags_adp
_atom_site_refinement_flags_posn
_atom_site_occupancy
Ge Ge1 0.13489(4) 0.76297(2) 0.74695(2) 0.01458(7) Uani d . . 1
Ge Ge2 0.02806(4) 0.86993(2) 0.65438(2) 0.01175(7) Uani d . . 1
C C1 -0.0014(4) 0.68369(15) 0.78157(13) 0.0153(6) Uani d . . 1
C C2 0.0246(4) 0.63435(16) 0.83315(12) 0.0174(6) Uani d . . 1
C C3 0.1641(4) 0.64093(17) 0.87403(13) 0.0190(7) Uani d . . 1
H H3 0.2002 0.5995 0.8978 0.023 Uiso calc U R 1
C C4 0.3802(4) 0.70849(17) 0.91724(15) 0.0198(7) Uani d . . 1
C C5 0.3383(5) 0.7574(2) 0.97519(15) 0.0291(8) Uani d . . 1
H H5A 0.2618 0.7323 1.0027 0.044 Uiso calc U R 1
H H5B 0.2941 0.8036 0.9592 0.044 Uiso calc U R 1
H H5C 0.4321 0.7677 1.0008 0.044 Uiso calc U R 1
C C6 0.4505(4) 0.63680(19) 0.94140(17) 0.0285(8) Uani d . . 1
H H6A 0.47 0.6043 0.9042 0.043 Uiso calc U R 1
H H6B 0.378 0.613 0.9716 0.043 Uiso calc U R 1
H H6C 0.5486 0.6469 0.964 0.043 Uiso calc U R 1
C C7 0.4976(4) 0.74808(19) 0.87335(15) 0.0282(8) Uani d . . 1
H H7A 0.4539 0.7951 0.8591 0.042 Uiso calc U R 1
H H7B 0.5203 0.7176 0.8351 0.042 Uiso calc U R 1
H H7C 0.5939 0.7569 0.8978 0.042 Uiso calc U R 1
C C8 -0.0841(4) 0.57852(16) 0.84471(15) 0.0193(6) Uani d . . 1
H H8 -0.0642 0.543 0.8776 0.023 Uiso calc U R 1
C C9 -0.2193(4) 0.57457(17) 0.80895(15) 0.0207(7) Uani d . . 1
H H9 -0.2941 0.5379 0.8188 0.025 Uiso calc U R 1
C C10 -0.2475(4) 0.62408(16) 0.75822(14) 0.0175(6) Uani d . . 1
H H10 -0.341 0.6216 0.7336 0.021 Uiso calc U R 1
C C11 -0.1355(4) 0.67699(14) 0.74462(13) 0.0139(5) Uani d . . 1
C C12 -0.1533(3) 0.73686(16) 0.69358(13) 0.0128(5) Uani d . . 1
H H12 -0.2327 0.7235 0.66 0.015 Uiso calc U R 1
C C13 0.0468(4) 0.71018(16) 0.60491(14) 0.0159(6) Uani d . . 1
C C14 -0.0536(4) 0.73098(18) 0.54623(13) 0.0233(7) Uani d . . 1
H H14A -0.0417 0.7835 0.5371 0.035 Uiso calc U R 1
H H14B -0.1628 0.7202 0.5559 0.035 Uiso calc U R 1
H H14C -0.0205 0.7026 0.5081 0.035 Uiso calc U R 1
C C15 0.0313(4) 0.62783(16) 0.61882(14) 0.0242(7) Uani d . . 1
H H15A -0.0779 0.6159 0.6275 0.036 Uiso calc U R 1
H H15B 0.0944 0.615 0.657 0.036 Uiso calc U R 1
H H15C 0.0676 0.5999 0.5809 0.036 Uiso calc U R 1
C C16 0.2165(4) 0.7272(2) 0.58940(17) 0.0261(8) Uani d . . 1
H H16A 0.2812 0.7155 0.6274 0.039 Uiso calc U R 1
H H16B 0.2272 0.7794 0.5788 0.039 Uiso calc U R 1
H H16C 0.2502 0.6976 0.552 0.039 Uiso calc U R 1
C C17 -0.1990(4) 0.80860(15) 0.73066(14) 0.0131(6) Uani d . . 1
H H17 -0.2619 0.7976 0.7705 0.016 Uiso calc U R 1
C C18 -0.2886(4) 0.85568(15) 0.68296(14) 0.0137(6) Uani d . . 1
C C19 -0.4494(3) 0.86201(17) 0.68201(14) 0.0178(6) Uani d . . 1
H H19 -0.5106 0.8395 0.715 0.021 Uiso calc U R 1
C C20 -0.5199(4) 0.90167(17) 0.63211(15) 0.0212(7) Uani d . . 1
H H20 -0.6298 0.9072 0.6314 0.025 Uiso calc U R 1
C C21 -0.4295(4) 0.93309(16) 0.58341(15) 0.0177(7) Uani d . . 1
H H21 -0.4781 0.9605 0.5496 0.021 Uiso calc U R 1
C C22 -0.2686(4) 0.92493(16) 0.58353(14) 0.0135(6) Uani d . . 1
C C23 -0.1961(4) 0.88658(15) 0.63425(13) 0.0133(6) Uani d . . 1
C C24 -0.1772(4) 0.95657(16) 0.52925(14) 0.0136(6) Uani d . . 1
H H24 -0.2265 0.9903 0.5005 0.016 Uiso calc U R 1
C C25 0.0527(4) 0.97329(17) 0.46505(14) 0.0177(6) Uani d . . 1
C C26 0.0471(5) 0.9191(2) 0.40865(17) 0.0378(10) Uani d . . 1
H H26A -0.061 0.9125 0.3946 0.057 Uiso calc U R 1
H H26B 0.0896 0.8718 0.4228 0.057 Uiso calc U R 1
H H26C 0.1089 0.9381 0.3722 0.057 Uiso calc U R 1
C C27 0.2188(4) 0.9803(2) 0.48959(17) 0.0327(9) Uani d . . 1
H H27A 0.2542 0.9328 0.5064 0.049 Uiso calc U R 1
H H27B 0.223 1.0169 0.5246 0.049 Uiso calc U R 1
H H27C 0.2865 0.9957 0.4536 0.049 Uiso calc U R 1
C C28 -0.0075(5) 1.0478(2) 0.44278(19) 0.0405(10) Uani d . . 1
H H28A -0.0198 1.08 0.4807 0.061 Uiso calc U R 1
H H28B -0.1082 1.0416 0.4211 0.061 Uiso calc U R 1
H H28C 0.0669 1.0697 0.4122 0.061 Uiso calc U R 1
C C29 -0.0475(4) 0.89487(16) 0.80401(14) 0.0188(7) Uani d . . 1
C C30 -0.0786(5) 0.85338(19) 0.86761(14) 0.0270(8) Uani d . . 1
H H30A -0.0009 0.8145 0.8729 0.041 Uiso calc U R 1
H H30B -0.1827 0.8316 0.8661 0.041 Uiso calc U R 1
H H30C -0.072 0.8875 0.9045 0.041 Uiso calc U R 1
C C31 -0.1702(5) 0.95451(19) 0.79459(17) 0.0319(9) Uani d . . 1
H H31A -0.2729 0.9318 0.79 0.048 Uiso calc U R 1
H H31B -0.1461 0.9828 0.7552 0.048 Uiso calc U R 1
H H31C -0.1703 0.9872 0.8326 0.048 Uiso calc U R 1
C C32 0.1133(5) 0.92998(19) 0.80861(16) 0.0285(8) Uani d . . 1
H H32A 0.1373 0.9551 0.7675 0.043 Uiso calc U R 1
H H32B 0.1913 0.8919 0.8168 0.043 Uiso calc U R 1
H H32C 0.1145 0.9655 0.8445 0.043 Uiso calc U R 1
N N1 -0.0008(3) 0.75488(12) 0.66309(10) 0.0124(5) Uani d . . 1
N N2 -0.0464(3) 0.84231(12) 0.74784(12) 0.0134(5) Uani d . . 1
N N3 0.2369(3) 0.70109(14) 0.87805(12) 0.0187(6) Uani d . . 1
N N4 -0.0370(3) 0.94054(13) 0.51970(11) 0.0159(5) Uani d . . 1

loop_
_atom_site_aniso_label
_atom_site_aniso_U_11
_atom_site_aniso_U_22
_atom_site_aniso_U_33
_atom_site_aniso_U_12
_atom_site_aniso_U_13
_atom_site_aniso_U_23
Ge1 0.01282(15) 0.01758(14) 0.01336(13) -0.00316(13) -0.00058(13) 0.00397(13)
Ge2 0.00913(13) 0.01391(13) 0.01220(12) -0.00169(13) 0.00118(12) 0.00184(12)
C1 0.0186(19) 0.0145(13) 0.0127(12) -0.0035(12) 0.0016(12) 0.0006(10)
C2 0.0229(15) 0.0164(13) 0.0129(12) -0.0001(14) 0.0026(12) 0.0019(11)
C3 0.0244(18) 0.0195(15) 0.0130(12) 0.0026(13) 0.0009(12) 0.0055(12)
C4 0.0198(18) 0.0213(15) 0.0183(14) -0.0018(14) -0.0027(13) 0.0026(12)
C5 0.031(2) 0.036(2) 0.0201(14) -0.0026(17) 0.0004(15) -0.0049(15)
C6 0.026(2) 0.0299(17) 0.0299(16) -0.0010(17) -0.0074(15) 0.0055(15)
C7 0.024(2) 0.0367(19) 0.0241(15) -0.0062(16) 0.0028(14) 0.0038(14)
C8 0.0297(18) 0.0151(13) 0.0130(12) -0.0011(12) 0.0041(14) 0.0025(12)
C9 0.027(2) 0.0164(15) 0.0187(15) -0.0098(14) 0.0064(14) -0.0009(12)
C10 0.0197(15) 0.0174(14) 0.0154(13) -0.0022(12) 0.0019(12) -0.0021(12)
C11 0.0174(14) 0.0127(12) 0.0116(12) 0.0009(11) 0.0033(13) -0.0002(11)
C12 0.0117(15) 0.0138(12) 0.0128(11) -0.0033(12) 0.0013(11) -0.0012(11)
C13 0.0200(18) 0.0158(13) 0.0120(12) 0.0027(13) 0.0017(12) -0.0011(10)
C14 0.033(2) 0.0238(16) 0.0131(13) 0.0046(16) 0.0005(13) -0.0010(12)
C15 0.0362(19) 0.0153(13) 0.0210(13) 0.0036(17) 0.0049(15) -0.0023(12)
C16 0.0243(19) 0.0290(18) 0.0250(16) 0.0034(16) 0.0105(14) -0.0044(15)
C17 0.0122(15) 0.0133(13) 0.0137(12) -0.0024(12) 0.0022(11) -0.0012(10)
C18 0.0116(15) 0.0127(14) 0.0168(13) -0.0019(11) 0.0013(11) -0.0038(11)
C19 0.0112(16) 0.0194(15) 0.0230(14) -0.0041(13) 0.0046(12) -0.0020(12)
C20 0.0083(14) 0.0216(15) 0.0336(16) 0.0019(13) 0.0034(14) -0.0046(13)
C21 0.0147(17) 0.0153(14) 0.0233(15) 0.0000(12) -0.0026(13) 0.0002(12)
C22 0.0115(15) 0.0111(13) 0.0180(14) -0.0028(11) 0.0013(12) -0.0026(11)
C23 0.0120(14) 0.0135(14) 0.0146(13) -0.0020(11) 0.0026(11) -0.0022(10)
C24 0.0123(16) 0.0132(13) 0.0154(13) 0.0011(11) -0.0037(12) -0.0010(11)
C25 0.0158(17) 0.0241(15) 0.0130(12) 0.0009(13) 0.0009(12) 0.0034(12)
C26 0.041(3) 0.047(2) 0.0257(17) -0.015(2) 0.0135(18) -0.0097(16)
C27 0.020(2) 0.058(3) 0.0195(16) -0.0096(18) 0.0032(14) 0.0014(17)
C28 0.040(3) 0.039(2) 0.043(2) 0.0054(19) 0.015(2) 0.0256(18)
C29 0.0261(19) 0.0187(14) 0.0114(12) -0.0055(14) 0.0011(13) -0.0037(11)
C30 0.039(2) 0.0284(18) 0.0137(13) -0.0099(16) 0.0018(14) -0.0025(13)
C31 0.048(3) 0.0195(17) 0.0283(18) 0.0021(17) -0.0034(18) -0.0111(14)
C32 0.034(2) 0.0293(19) 0.0216(16) -0.0164(17) 0.0010(16) -0.0075(14)
N1 0.0117(13) 0.0148(11) 0.0107(9) -0.0009(9) 0.0038(9) 0.0004(8)
N2 0.0131(12) 0.0147(10) 0.0126(10) -0.0052(9) 0.0024(11) -0.0013(10)
N3 0.0201(15) 0.0204(14) 0.0156(12) -0.0022(11) 0.0000(11) 0.0027(10)
N4 0.0137(13) 0.0197(12) 0.0142(11) -0.0001(11) 0.0006(11) 0.0022(9)

loop_
_atom_type_symbol
_atom_type_description
_atom_type_scat_dispersion_real
_atom_type_scat_dispersion_imag
_atom_type_scat_source
C C 0.0033 0.0016 'International Tables Vol C Tables 4.2.6.8 and 6.1.1.4'
H H 0.0000 0.0000 'International Tables Vol C Tables 4.2.6.8 and 6.1.1.4'
N N 0.0061 0.0033 'International Tables Vol C Tables 4.2.6.8 and 6.1.1.4'
Ge Ge 0.1547 1.8001 'International Tables Vol C Tables 4.2.6.8 and 6.1.1.4'

loop_
_geom_angle_atom_site_label_1
_geom_angle_atom_site_label_2
_geom_angle_atom_site_label_3
_geom_angle
C1 Ge1 N1 85.00(10)
C1 Ge1 N2 93.37(11)
N1 Ge1 N2 69.17(9)
C1 Ge1 Ge2 122.68(9)
N1 Ge1 Ge2 47.43(6)
N2 Ge1 Ge2 46.32(6)
C23 Ge2 N2 85.96(11)
C23 Ge2 N1 93.14(10)
N2 Ge2 N1 69.33(8)
C23 Ge2 Ge1 123.31(8)
N2 Ge2 Ge1 47.64(6)
N1 Ge2 Ge1 46.36(6)
C11 C1 C2 119.1(3)
C11 C1 Ge1 111.0(2)
C2 C1 Ge1 129.7(2)
C8 C2 C1 119.0(3)
C8 C2 C3 120.5(3)
C1 C2 C3 120.4(3)
N3 C3 C2 120.8(3)
N3 C4 C6 115.4(3)
N3 C4 C5 106.2(3)
C6 C4 C5 110.0(3)
N3 C4 C7 105.9(2)
C6 C4 C7 109.5(3)
C5 C4 C7 109.7(3)
C9 C8 C2 120.7(3)
C8 C9 C10 120.6(3)
C11 C10 C9 118.4(3)
C1 C11 C10 121.9(3)
C1 C11 C12 113.4(2)
C10 C11 C12 124.5(3)
N1 C12 C11 111.0(2)
N1 C12 C17 103.9(2)
C11 C12 C17 107.0(2)
N1 C13 C16 108.4(3)
N1 C13 C14 109.7(2)
C16 C13 C14 109.0(3)
N1 C13 C15 111.1(2)
C16 C13 C15 108.7(3)
C14 C13 C15 109.9(3)
N2 C17 C18 111.5(2)
N2 C17 C12 103.8(2)
C18 C17 C12 106.8(2)
C19 C18 C23 121.6(3)
C19 C18 C17 124.3(3)
C23 C18 C17 113.7(3)
C18 C19 C20 119.2(3)
C21 C20 C19 119.9(3)
C20 C21 C22 120.7(3)
C21 C22 C23 119.8(3)
C21 C22 C24 119.0(3)
C23 C22 C24 121.1(3)
C18 C23 C22 118.7(3)
C18 C23 Ge2 110.0(2)
C22 C23 Ge2 131.3(2)
N4 C24 C22 122.4(3)
N4 C25 C27 105.8(2)
N4 C25 C26 107.2(3)
C27 C25 C26 109.6(3)
N4 C25 C28 114.1(3)
C27 C25 C28 110.1(3)
C26 C25 C28 109.9(3)
N2 C29 C32 108.1(3)
N2 C29 C31 111.3(3)
C32 C29 C31 109.6(3)
N2 C29 C30 109.9(2)
C32 C29 C30 108.2(3)
C31 C29 C30 109.8(3)
C12 N1 C13 117.0(2)
C12 N1 Ge1 99.36(15)
C13 N1 Ge1 122.77(18)
C12 N1 Ge2 110.89(17)
C13 N1 Ge2 116.00(16)
Ge1 N1 Ge2 86.20(8)
C17 N2 C29 116.1(2)
C17 N2 Ge2 98.82(17)
C29 N2 Ge2 123.67(17)
C17 N2 Ge1 111.28(16)
C29 N2 Ge1 116.49(19)
Ge2 N2 Ge1 86.04(9)
C3 N3 C4 121.8(3)
C24 N4 C25 121.5(3)

loop_
_geom_bond_atom_site_label_1
_geom_bond_atom_site_label_2
_geom_bond_distance
Ge1 C1 1.991(3)
Ge1 N1 2.082(2)
Ge1 N2 2.127(2)
Ge1 Ge2 2.8710(4)
Ge2 C23 1.995(3)
Ge2 N2 2.081(2)
Ge2 N1 2.119(2)
C1 C11 1.385(4)
C1 C2 1.406(4)
C2 C8 1.402(4)
C2 C3 1.468(4)
C3 N3 1.265(4)
C4 N3 1.477(4)
C4 C6 1.522(5)
C4 C5 1.528(4)
C4 C7 1.533(4)
C8 C9 1.376(5)
C9 C10 1.398(4)
C10 C11 1.391(4)
C11 C12 1.519(4)
C12 N1 1.489(4)
C12 C17 1.562(4)
C13 N1 1.501(3)
C13 C16 1.526(5)
C13 C14 1.528(4)
C13 C15 1.533(4)
C17 N2 1.490(4)
C17 C18 1.512(4)
C18 C19 1.388(4)
C18 C23 1.395(4)
C19 C20 1.392(4)
C20 C21 1.389(4)
C21 C22 1.392(4)
C22 C23 1.399(4)
C22 C24 1.479(4)
C24 N4 1.256(4)
C25 N4 1.485(4)
C25 C27 1.520(5)
C25 C26 1.521(4)
C25 C28 1.523(5)
C29 N2 1.498(4)
C29 C32 1.527(5)
C29 C31 1.527(5)
C29 C30 1.530(4)
